data_4328488
loop_
_publ_author_name
'Wilfried-Solo Ojo'
'Kane Jacob'
'Emmanuelle Despagnet-Ayoub'
'Bianca K. Mu\~noz'
'Sergio Gonell'
'Laure Vendier'
'Viet-Hoang Nguyen'
'Michel Etienne'

_publ_contact_author
;
Michel Etienne
;
_publ_contact_author_address
;
Laboratoire de Chimie de Coordination
205 Route de Narbonne
31077 Toulouse Cedex 04
;
_publ_contact_author_email Michel.Etienne@lcc-toulouse.fr
_publ_section_title
;
 Highly Fluorinated Aryl-Substituted Tris(indazolyl)borate Thallium
 Complexes: Diverse Regiochemistry at the B-N Bond
;
_journal_name_full 'Inorganic Chemistry'
_journal_page_first 2893
_journal_page_last 2901
_journal_paper_doi 10.1021/ic202125c
_journal_volume 51
_journal_year 2012
_chemical_compound_source 'synthesis as described'
_chemical_formula_moiety 'C45 H10 B1 F30 N6 Tl1'
_chemical_formula_sum 'C45 H10 B F30 N6 Tl'
_chemical_formula_weight 1419.77
_chemical_name_systematic
;
 ?
;
_space_group_IT_number 14
_symmetry_cell_setting monoclinic
_symmetry_Int_Tables_number 14
_symmetry_space_group_name_Hall '-P 2ybc'
_symmetry_space_group_name_H-M 'P 1 21/c 1'
_atom_sites_solution_hydrogens geom
_atom_sites_solution_primary direct
_atom_sites_solution_secondary difmap
_cell_angle_alpha 90
_cell_angle_beta 94.027(2)
_cell_angle_gamma 90
_cell_formula_units_Z 4
_cell_length_a 20.5920(4)
_cell_length_b 21.8080(5)
_cell_length_c 11.1760(2)
_cell_measurement_reflns_used 22545
_cell_measurement_temperature 180
_cell_measurement_theta_max 32.1506
_cell_measurement_theta_min 2.5981
_cell_measurement_wavelength 0.71073
_cell_volume 5006.42(18)
_computing_cell_refinement 'CrysAlis RED, Oxford Diffraction Ltd.'
_computing_data_collection 'CrysAlis CCD, Oxford Diffraction Ltd.'
_computing_data_reduction 'CrysAlis RED, Oxford Diffraction Ltd.'
_computing_molecular_graphics 'Ortep-3 for Windows (Farrugia, 1997)'
_computing_publication_material 'WinGX publication routines (Farrugia, 1999)'
_computing_structure_refinement 'SHELXL-97 (Sheldrick, 1997)'
_computing_structure_solution 'SIR92 (Giacovazzo et al, 1993)'
_diffrn_ambient_temperature 180
_diffrn_measured_fraction_theta_full 0.999
_diffrn_measured_fraction_theta_max 0.999
_diffrn_measurement_device_type 'Oxford-Diffraction XCALIBUR'
_diffrn_measurement_method \w-\f
_diffrn_orient_matrix_UB_11 -0.0173372027
_diffrn_orient_matrix_UB_12 0.0310084302
_diffrn_orient_matrix_UB_13 -0.0049344102
_diffrn_orient_matrix_UB_21 0.0608556108
_diffrn_orient_matrix_UB_22 0.0092331605
_diffrn_orient_matrix_UB_23 0.0046097764
_diffrn_orient_matrix_UB_31 0.0063650646
_diffrn_orient_matrix_UB_32 -0.0033513012
_diffrn_orient_matrix_UB_33 -0.0338368084
_diffrn_radiation_monochromator graphite
_diffrn_radiation_source 'fine-focus sealed tube'
_diffrn_radiation_type MoK\a
_diffrn_radiation_wavelength 0.71073
_diffrn_reflns_av_R_equivalents 0.0317
_diffrn_reflns_av_unetI/netI 0.03
_diffrn_reflns_limit_h_max 17
_diffrn_reflns_limit_h_min -25
_diffrn_reflns_limit_k_max 27
_diffrn_reflns_limit_k_min -27
_diffrn_reflns_limit_l_max 13
_diffrn_reflns_limit_l_min -13
_diffrn_reflns_number 38754
_diffrn_reflns_theta_full 26.37
_diffrn_reflns_theta_max 26.37
_diffrn_reflns_theta_min 2.72
_diffrn_standards_decay_% 0
_diffrn_standards_interval_count 0
_diffrn_standards_interval_time 0
_diffrn_standards_number 0
_exptl_absorpt_coefficient_mu 3.379
_exptl_absorpt_correction_T_max 0.748
_exptl_absorpt_correction_T_min 0.561
_exptl_absorpt_correction_type multi-scan
_exptl_absorpt_process_details
;
        CrysAlis RED, Oxford Diffraction Ltd.,
        Version 1.171.32.27 (release 29-05-2008 CrysAlis171 .NET)
        (compiled May 29 2008,13:12:44)
        empirical absorption correction using spherical harmonics,
 implemented in SCALE3 ABSPACK scaling algorithm.
;
_exptl_crystal_colour colourless
_exptl_crystal_density_diffrn 1.884
_exptl_crystal_description plate
_exptl_crystal_F_000 2712
_exptl_crystal_size_max 0.25
_exptl_crystal_size_mid 0.15
_exptl_crystal_size_min 0.08
_refine_diff_density_max 1.21
_refine_diff_density_min -0.739
_refine_diff_density_rms 0.083
_refine_ls_extinction_method none
_refine_ls_goodness_of_fit_ref 1.064
_refine_ls_hydrogen_treatment constr
_refine_ls_matrix_type full
_refine_ls_number_parameters 748
_refine_ls_number_reflns 10217
_refine_ls_number_restraints 0
_refine_ls_restrained_S_all 1.064
_refine_ls_R_factor_all 0.0425
_refine_ls_R_factor_gt 0.0299
_refine_ls_shift/su_max 0.002
_refine_ls_shift/su_mean 0
_refine_ls_structure_factor_coef Fsqd
_refine_ls_weighting_details 'calc w=1/[\s^2^(Fo^2^)+(0.0462P)^2^+2.2377P] where P=(Fo^2^+2Fc^2^)/3'
_refine_ls_weighting_scheme calc
_refine_ls_wR_factor_gt 0.078
_refine_ls_wR_factor_ref 0.0812
_reflns_number_gt 8102
_reflns_number_total 10217
_reflns_threshold_expression >2\s(I)
_cod_data_source_file ic202125c_si_001_7.cif
_cod_data_source_block Tl4
_cod_database_code 4328488

loop_
_symmetry_equiv_pos_as_xyz
'x, y, z'
'x, -y+1/2, z+1/2'
'-x, -y, -z'
'-x, y-1/2, -z-1/2'

loop_
_atom_site_label
_atom_site_type_symbol
_atom_site_fract_x
_atom_site_fract_y
_atom_site_fract_z
_atom_site_U_iso_or_equiv
_atom_site_adp_type
_atom_site_occupancy
_atom_site_symmetry_multiplicity
_atom_site_calc_flag
_atom_site_refinement_flags
C1 C 0.86623(17) 0.59853(16) 0.7534(3) 0.0286(8) Uani 1 1 d .
C2 C 0.93321(18) 0.59208(17) 0.7534(3) 0.0337(8) Uani 1 1 d .
H2 H 0.9532 0.5919 0.6813 0.04 Uiso 1 1 calc R
C3 C 0.97009(18) 0.58585(18) 0.8604(4) 0.0350(9) Uani 1 1 d .
C4 C 0.94199(19) 0.58624(17) 0.9684(3) 0.0366(9) Uani 1 1 d .
H4 H 0.9675 0.5826 1.0401 0.044 Uiso 1 1 calc R
C5 C 0.87507(19) 0.59212(18) 0.9685(3) 0.0356(9) Uani 1 1 d .
C6 C 0.83704(18) 0.59804(16) 0.8617(3) 0.0314(8) Uani 1 1 d .
H6 H 0.7921 0.6017 0.8626 0.038 Uiso 1 1 calc R
C7 C 0.8442(2) 0.5965(3) 1.0838(4) 0.0533(12) Uani 1 1 d .
C8 C 1.0428(2) 0.5830(3) 0.8558(5) 0.0566(13) Uani 1 1 d .
C9 C 0.82685(16) 0.60933(16) 0.6410(3) 0.0276(7) Uani 1 1 d .
C10 C 0.83632(16) 0.65189(16) 0.5485(3) 0.0270(7) Uani 1 1 d .
C11 C 0.78257(16) 0.64440(15) 0.4678(3) 0.0261(7) Uani 1 1 d .
C12 C 0.77489(18) 0.68105(17) 0.3645(3) 0.0326(8) Uani 1 1 d .
C13 C 0.8216(2) 0.72336(17) 0.3473(4) 0.0398(10) Uani 1 1 d .
C14 C 0.87589(19) 0.73075(17) 0.4276(4) 0.0367(9) Uani 1 1 d .
C15 C 0.88291(17) 0.69670(16) 0.5282(3) 0.0320(8) Uani 1 1 d .
C101 C 0.82921(17) 0.38686(18) 0.4132(3) 0.0304(8) Uani 1 1 d .
C102 C 0.87859(17) 0.40836(19) 0.4923(3) 0.0341(9) Uani 1 1 d .
H102 H 0.8794 0.4494 0.5147 0.041 Uiso 1 1 calc R
C103 C 0.92687(19) 0.3690(2) 0.5383(4) 0.0412(10) Uani 1 1 d .
C104 C 0.9280(2) 0.3089(2) 0.5031(4) 0.0427(10) Uani 1 1 d .
H104 H 0.9607 0.2827 0.5339 0.051 Uiso 1 1 calc R
C105 C 0.8802(2) 0.28789(19) 0.4217(4) 0.0427(10) Uani 1 1 d .
C106 C 0.83061(19) 0.32565(18) 0.3776(3) 0.0366(9) Uani 1 1 d .
H106 H 0.798 0.3103 0.324 0.044 Uiso 1 1 calc R
C107 C 0.8813(3) 0.2232(2) 0.3774(5) 0.0593(13) Uani 1 1 d .
C108 C 0.9795(2) 0.3946(3) 0.6229(4) 0.0559(13) Uani 1 1 d .
C109 C 0.77846(16) 0.42983(17) 0.3690(3) 0.0284(8) Uani 1 1 d .
C110 C 0.74779(17) 0.43881(19) 0.2528(3) 0.0311(8) Uani 1 1 d .
C111 C 0.70884(16) 0.49107(17) 0.2642(3) 0.0283(8) Uani 1 1 d .
C112 C 0.67470(18) 0.51636(19) 0.1632(3) 0.0344(9) Uani 1 1 d .
C113 C 0.6811(2) 0.4893(2) 0.0556(3) 0.0434(10) Uani 1 1 d .
C114 C 0.7182(2) 0.4369(2) 0.0441(3) 0.0448(10) Uani 1 1 d .
C115 C 0.75153(19) 0.4116(2) 0.1410(4) 0.0388(9) Uani 1 1 d .
C201 C 0.58705(16) 0.42821(15) 0.7280(3) 0.0253(7) Uani 1 1 d .
C202 C 0.55303(18) 0.42839(17) 0.8304(3) 0.0319(8) Uani 1 1 d .
H202 H 0.5299 0.4631 0.8503 0.038 Uiso 1 1 calc R
C203 C 0.55317(19) 0.37750(19) 0.9029(4) 0.0386(9) Uani 1 1 d .
C204 C 0.5874(2) 0.32574(18) 0.8755(4) 0.0415(10) Uani 1 1 d .
H204 H 0.5876 0.2916 0.9253 0.05 Uiso 1 1 calc R
C205 C 0.62124(18) 0.32505(17) 0.7732(4) 0.0341(8) Uani 1 1 d .
C206 C 0.62038(17) 0.37584(15) 0.6998(3) 0.0282(8) Uani 1 1 d .
H206 H 0.6426 0.3748 0.6302 0.034 Uiso 1 1 calc R
C207 C 0.5184(3) 0.3791(3) 1.0154(4) 0.0618(14) Uani 1 1 d .
C208 C 0.6590(3) 0.2698(2) 0.7413(5) 0.0559(13) Uani 1 1 d .
C209 C 0.59066(16) 0.48285(15) 0.6519(3) 0.0227(7) Uani 1 1 d .
C210 C 0.54546(16) 0.53084(15) 0.6250(3) 0.0243(7) Uani 1 1 d .
C211 C 0.57775(16) 0.56999(15) 0.5492(3) 0.0241(7) Uani 1 1 d .
C212 C 0.54843(18) 0.62469(15) 0.5071(3) 0.0295(8) Uani 1 1 d .
C213 C 0.48752(18) 0.63733(16) 0.5387(3) 0.0321(8) Uani 1 1 d .
C214 C 0.45349(17) 0.59685(17) 0.6085(3) 0.0314(8) Uani 1 1 d .
C215 C 0.48154(17) 0.54489(16) 0.6509(3) 0.0289(8) Uani 1 1 d .
N1 N 0.77139(14) 0.57921(14) 0.6165(2) 0.0282(6) Uani 1 1 d .
N2 N 0.74356(14) 0.60017(13) 0.5105(2) 0.0266(6) Uani 1 1 d .
N3 N 0.75797(14) 0.47198(13) 0.4427(3) 0.0282(7) Uani 1 1 d .
N4 N 0.71507(14) 0.50981(14) 0.3806(2) 0.0265(6) Uani 1 1 d .
N5 N 0.64402(13) 0.49262(12) 0.5954(2) 0.0239(6) Uani 1 1 d .
N6 N 0.63659(14) 0.54530(12) 0.5311(3) 0.0260(6) Uani 1 1 d .
F1 F 0.78331(18) 0.6122(3) 1.0756(3) 0.1237(17) Uani 1 1 d .
F2 F 0.8704(2) 0.6339(3) 1.1547(4) 0.190(3) Uani 1 1 d .
F3 F 0.8416(4) 0.5466(2) 1.1382(5) 0.198(4) Uani 1 1 d .
F4 F 1.06719(13) 0.63644(18) 0.8299(4) 0.0966(13) Uani 1 1 d .
F5 F 1.06029(16) 0.5450(2) 0.7726(4) 0.1116(16) Uani 1 1 d .
F6 F 1.07275(13) 0.56501(15) 0.9587(3) 0.0679(8) Uani 1 1 d .
F7 F 0.72462(12) 0.67607(12) 0.2846(2) 0.0499(6) Uani 1 1 d .
F8 F 0.81665(13) 0.75889(11) 0.2494(2) 0.0572(7) Uani 1 1 d .
F9 F 0.92063(12) 0.77282(11) 0.4027(2) 0.0519(6) Uani 1 1 d .
F10 F 0.93463(10) 0.70547(10) 0.6058(2) 0.0438(6) Uani 1 1 d .
F11 F 0.8749(3) 0.21984(15) 0.2609(3) 0.1146(16) Uani 1 1 d .
F12 F 0.8346(2) 0.18978(15) 0.4150(4) 0.1042(13) Uani 1 1 d .
F13 F 0.9362(2) 0.19491(17) 0.4095(5) 0.1241(16) Uani 1 1 d .
F14 F 0.95695(15) 0.42885(19) 0.7056(3) 0.0948(12) Uani 1 1 d .
F15 F 1.02205(17) 0.4256(2) 0.5663(3) 0.1006(13) Uani 1 1 d .
F16 F 1.01337(15) 0.35057(18) 0.6807(3) 0.0886(11) Uani 1 1 d .
F17 F 0.63909(11) 0.56722(12) 0.16840(19) 0.0447(6) Uani 1 1 d .
F18 F 0.65210(13) 0.51394(14) -0.0442(2) 0.0615(7) Uani 1 1 d .
F19 F 0.72142(14) 0.41197(15) -0.0658(2) 0.0668(8) Uani 1 1 d .
F20 F 0.78753(12) 0.36123(13) 0.1274(2) 0.0562(7) Uani 1 1 d .
F21 F 0.4820(2) 0.4259(2) 1.0270(3) 0.1110(15) Uani 1 1 d .
F22 F 0.5591(2) 0.3818(3) 1.1111(3) 0.141(2) Uani 1 1 d .
F23 F 0.4854(3) 0.3322(2) 1.0324(5) 0.191(3) Uani 1 1 d .
F24 F 0.6786(2) 0.23660(17) 0.8328(4) 0.1061(13) Uani 1 1 d .
F25 F 0.6266(3) 0.2337(2) 0.6732(5) 0.190(3) Uani 1 1 d .
F26 F 0.7113(3) 0.28268(17) 0.6909(5) 0.156(2) Uani 1 1 d .
F27 F 0.57847(11) 0.66453(10) 0.4405(2) 0.0482(6) Uani 1 1 d .
F28 F 0.45829(11) 0.68941(10) 0.5027(2) 0.0455(6) Uani 1 1 d .
F29 F 0.39190(10) 0.61056(11) 0.6305(2) 0.0476(6) Uani 1 1 d .
F30 F 0.44764(10) 0.50587(11) 0.7152(2) 0.0403(5) Uani 1 1 d .
Tl1 Tl 0.763010(7) 0.462344(7) 0.679404(12) 0.03145(6) Uani 1 1 d .
B1 B 0.6870(2) 0.5657(2) 0.4424(4) 0.0281(9) Uani 1 1 d .
H1 H 0.6658 0.5929 0.3817 0.034 Uiso 1 1 calc R

loop_
_atom_site_aniso_label
_atom_site_aniso_U_11
_atom_site_aniso_U_22
_atom_site_aniso_U_33
_atom_site_aniso_U_23
_atom_site_aniso_U_13
_atom_site_aniso_U_12
C1 0.0315(19) 0.0266(18) 0.0276(18) -0.0011(14) 0.0020(15) -0.0051(15)
C2 0.033(2) 0.035(2) 0.033(2) -0.0011(16) 0.0064(16) -0.0010(16)
C3 0.0289(19) 0.037(2) 0.039(2) 0.0016(17) 0.0015(17) -0.0020(16)
C4 0.038(2) 0.039(2) 0.032(2) 0.0040(17) -0.0060(17) -0.0042(18)
C5 0.039(2) 0.037(2) 0.031(2) 0.0027(16) 0.0007(17) -0.0100(17)
C6 0.0296(19) 0.033(2) 0.0319(19) -0.0011(15) 0.0021(16) -0.0059(16)
C7 0.044(3) 0.088(4) 0.027(2) 0.009(2) 0.0021(19) -0.011(3)
C8 0.034(2) 0.081(4) 0.055(3) 0.003(3) -0.003(2) 0.009(2)
C9 0.0254(17) 0.0301(18) 0.0279(18) -0.0035(15) 0.0070(14) -0.0022(15)
C10 0.0263(17) 0.0255(17) 0.0303(18) -0.0037(14) 0.0095(15) 0.0001(14)
C11 0.0282(18) 0.0232(17) 0.0279(18) -0.0020(14) 0.0101(15) 0.0010(14)
C12 0.034(2) 0.034(2) 0.0299(19) 0.0042(16) 0.0064(16) -0.0002(16)
C13 0.053(3) 0.029(2) 0.039(2) 0.0108(17) 0.017(2) 0.0021(18)
C14 0.037(2) 0.0245(18) 0.051(2) 0.0002(17) 0.0181(19) -0.0059(16)
C15 0.0263(18) 0.0287(19) 0.042(2) -0.0042(16) 0.0086(16) -0.0025(15)
C101 0.0260(18) 0.042(2) 0.0245(18) -0.0009(16) 0.0085(14) 0.0019(16)
C102 0.0274(19) 0.046(2) 0.0298(19) -0.0028(17) 0.0062(16) 0.0037(17)
C103 0.029(2) 0.063(3) 0.032(2) 0.0016(19) 0.0058(17) 0.0114(19)
C104 0.038(2) 0.054(3) 0.038(2) 0.006(2) 0.0125(19) 0.015(2)
C105 0.042(2) 0.045(2) 0.043(2) 0.0035(19) 0.019(2) 0.0068(19)
C106 0.033(2) 0.043(2) 0.034(2) -0.0001(17) 0.0095(17) -0.0032(18)
C107 0.071(3) 0.045(3) 0.064(3) 0.006(2) 0.021(3) 0.012(3)
C108 0.038(2) 0.084(4) 0.045(3) -0.005(3) -0.002(2) 0.014(3)
C109 0.0212(17) 0.039(2) 0.0258(18) -0.0010(16) 0.0062(14) -0.0018(15)
C110 0.0235(18) 0.046(2) 0.0247(18) -0.0012(16) 0.0054(15) -0.0100(16)
C111 0.0223(17) 0.039(2) 0.0234(17) 0.0018(15) 0.0034(14) -0.0093(16)
C112 0.0242(18) 0.051(2) 0.0277(19) 0.0064(17) -0.0003(15) -0.0106(17)
C113 0.033(2) 0.077(3) 0.0200(18) 0.0067(19) -0.0051(16) -0.011(2)
C114 0.039(2) 0.073(3) 0.0228(19) -0.012(2) 0.0035(17) -0.012(2)
C115 0.030(2) 0.056(3) 0.031(2) -0.0104(18) 0.0033(16) -0.0037(18)
C201 0.0234(17) 0.0250(18) 0.0273(18) 0.0019(14) -0.0006(14) -0.0013(14)
C202 0.0317(19) 0.034(2) 0.0298(19) 0.0050(16) 0.0033(16) 0.0015(16)
C203 0.037(2) 0.043(2) 0.036(2) 0.0100(18) 0.0061(17) -0.0044(18)
C204 0.043(2) 0.034(2) 0.047(2) 0.0164(18) -0.0027(19) -0.0049(18)
C205 0.034(2) 0.0270(19) 0.040(2) 0.0018(16) -0.0063(17) 0.0007(16)
C206 0.0268(18) 0.0280(18) 0.0294(18) -0.0013(15) -0.0012(15) -0.0020(15)
C207 0.068(3) 0.076(4) 0.043(3) 0.032(3) 0.019(3) 0.009(3)
C208 0.071(3) 0.029(2) 0.067(3) 0.003(2) -0.004(3) 0.011(2)
C209 0.0219(16) 0.0241(16) 0.0222(16) -0.0014(13) 0.0020(13) -0.0007(14)
C210 0.0237(17) 0.0259(18) 0.0231(16) -0.0035(13) -0.0005(13) -0.0020(14)
C211 0.0258(17) 0.0250(17) 0.0212(16) -0.0003(14) -0.0002(14) -0.0001(14)
C212 0.0342(19) 0.0236(18) 0.0306(19) 0.0036(14) 0.0005(16) -0.0008(15)
C213 0.0306(19) 0.0262(18) 0.038(2) -0.0047(16) -0.0077(16) 0.0087(16)
C214 0.0223(17) 0.038(2) 0.034(2) -0.0056(16) 0.0002(15) 0.0063(15)
C215 0.0242(17) 0.034(2) 0.0288(18) -0.0018(15) 0.0028(14) -0.0015(15)
N1 0.0291(16) 0.0337(16) 0.0219(15) 0.0026(12) 0.0033(12) -0.0033(13)
N2 0.0283(15) 0.0288(15) 0.0229(14) 0.0033(12) 0.0041(12) -0.0035(12)
N3 0.0242(15) 0.0372(17) 0.0231(15) 0.0010(12) 0.0010(12) 0.0025(13)
N4 0.0244(15) 0.0342(16) 0.0209(14) 0.0032(12) 0.0006(12) -0.0002(13)
N5 0.0243(14) 0.0221(14) 0.0253(14) 0.0055(12) 0.0021(12) 0.0020(12)
N6 0.0231(14) 0.0279(16) 0.0271(15) 0.0057(12) 0.0020(12) 0.0001(12)
F1 0.082(3) 0.240(5) 0.052(2) 0.004(3) 0.0291(19) 0.040(3)
F2 0.144(4) 0.350(8) 0.083(3) -0.126(4) 0.074(3) -0.150(5)
F3 0.311(8) 0.150(5) 0.155(5) 0.090(4) 0.180(6) 0.088(5)
F4 0.0344(15) 0.125(3) 0.130(3) 0.056(3) 0.0029(17) -0.0209(18)
F5 0.0448(18) 0.196(5) 0.093(3) -0.048(3) -0.0035(18) 0.046(2)
F6 0.0411(15) 0.093(2) 0.0678(19) 0.0163(17) -0.0125(14) 0.0089(15)
F7 0.0578(15) 0.0539(15) 0.0369(12) 0.0174(11) -0.0036(11) -0.0136(12)
F8 0.0729(18) 0.0481(15) 0.0516(15) 0.0257(12) 0.0115(14) -0.0087(13)
F9 0.0447(14) 0.0373(13) 0.0757(18) 0.0155(12) 0.0178(13) -0.0118(11)
F10 0.0307(12) 0.0410(13) 0.0599(15) 0.0015(11) 0.0038(11) -0.0120(10)
F11 0.229(5) 0.0531(19) 0.067(2) -0.0117(17) 0.042(3) 0.022(2)
F12 0.132(3) 0.057(2) 0.131(3) -0.010(2) 0.057(3) -0.025(2)
F13 0.105(3) 0.069(2) 0.195(5) -0.027(3) -0.016(3) 0.039(2)
F14 0.062(2) 0.136(3) 0.082(2) -0.059(2) -0.0241(17) 0.034(2)
F15 0.072(2) 0.151(4) 0.076(2) 0.006(2) -0.0133(19) -0.048(2)
F16 0.067(2) 0.114(3) 0.080(2) 0.003(2) -0.0327(18) 0.0272(19)
F17 0.0434(13) 0.0556(15) 0.0336(12) 0.0117(11) -0.0071(10) 0.0005(12)
F18 0.0626(17) 0.095(2) 0.0243(12) 0.0082(13) -0.0137(12) -0.0038(16)
F19 0.0626(17) 0.114(2) 0.0232(12) -0.0188(14) 0.0012(12) -0.0025(17)
F20 0.0515(15) 0.0814(19) 0.0362(13) -0.0225(13) 0.0066(12) 0.0104(14)
F21 0.130(3) 0.130(3) 0.082(2) 0.056(2) 0.068(2) 0.070(3)
F22 0.132(4) 0.249(6) 0.045(2) 0.027(3) 0.019(2) 0.071(4)
F23 0.295(7) 0.118(4) 0.183(5) -0.028(3) 0.191(6) -0.097(4)
F24 0.126(3) 0.088(2) 0.106(3) 0.036(2) 0.018(2) 0.068(2)
F25 0.208(5) 0.096(3) 0.244(6) -0.116(4) -0.147(5) 0.091(4)
F26 0.179(5) 0.065(2) 0.244(6) 0.043(3) 0.150(5) 0.062(3)
F27 0.0474(14) 0.0355(12) 0.0625(16) 0.0206(11) 0.0106(12) 0.0050(11)
F28 0.0463(14) 0.0326(12) 0.0569(15) 0.0027(11) -0.0025(12) 0.0160(10)
F29 0.0284(11) 0.0562(15) 0.0586(15) -0.0008(12) 0.0066(11) 0.0151(11)
F30 0.0259(11) 0.0501(14) 0.0465(13) 0.0102(11) 0.0131(10) 0.0006(10)
Tl1 0.02973(8) 0.03918(9) 0.02524(8) 0.00667(6) 0.00061(5) 0.00101(7)
B1 0.028(2) 0.032(2) 0.025(2) 0.0078(17) 0.0034(16) -0.0010(17)

loop_
_atom_type_symbol
_atom_type_description
_atom_type_scat_dispersion_real
_atom_type_scat_dispersion_imag
_atom_type_scat_source
C C 0.0033 0.0016 'International Tables Vol C Tables 4.2.6.8 and 6.1.1.4'
H H 0 0 'International Tables Vol C Tables 4.2.6.8 and 6.1.1.4'
N N 0.0061 0.0033 'International Tables Vol C Tables 4.2.6.8 and 6.1.1.4'
F F 0.0171 0.0103 'International Tables Vol C Tables 4.2.6.8 and 6.1.1.4'
Tl Tl -2.8358 9.6688 'International Tables Vol C Tables 4.2.6.8 and 6.1.1.4'
B B 0.0013 0.0007 'International Tables Vol C Tables 4.2.6.8 and 6.1.1.4'

loop_
_geom_angle_atom_site_label_1
_geom_angle_atom_site_label_2
_geom_angle_atom_site_label_3
_geom_angle
C2 C1 C6 119.4(3)
C2 C1 C9 120.4(3)
C6 C1 C9 120.1(3)
C3 C2 C1 119.8(4)
C3 C2 H2 120.1
C1 C2 H2 120.1
C4 C3 C2 121.4(4)
C4 C3 C8 120.8(4)
C2 C3 C8 117.7(4)
C3 C4 C5 118.8(4)
C3 C4 H4 120.6
C5 C4 H4 120.6
C4 C5 C6 120.7(4)
C4 C5 C7 119.7(4)
C6 C5 C7 119.5(4)
C5 C6 C1 119.9(3)
C5 C6 H6 120.1
C1 C6 H6 120.1
F2 C7 F3 107.1(6)
F2 C7 F1 104.4(5)
F3 C7 F1 100.9(5)
F2 C7 C5 114.0(4)
F3 C7 C5 113.8(5)
F1 C7 C5 115.4(4)
F4 C8 F5 105.9(5)
F4 C8 F6 107.0(4)
F5 C8 F6 107.1(4)
F4 C8 C3 111.6(4)
F5 C8 C3 112.0(4)
F6 C8 C3 112.8(4)
N1 C9 C10 109.6(3)
N1 C9 C1 120.8(3)
C10 C9 C1 129.5(3)
C11 C10 C15 120.1(3)
C11 C10 C9 104.7(3)
C15 C10 C9 135.1(3)
N2 C11 C10 108.6(3)
N2 C11 C12 131.0(3)
C10 C11 C12 120.4(3)
F7 C12 C13 119.2(3)
F7 C12 C11 123.1(3)
C13 C12 C11 117.7(4)
F8 C13 C12 119.8(4)
F8 C13 C14 118.1(4)
C12 C13 C14 122.1(4)
F9 C14 C15 121.0(4)
F9 C14 C13 118.4(4)
C15 C14 C13 120.6(3)
F10 C15 C14 119.7(3)
F10 C15 C10 121.2(3)
C14 C15 C10 119.1(4)
C102 C101 C106 118.6(4)
C102 C101 C109 118.3(3)
C106 C101 C109 123.1(3)
C101 C102 C103 120.3(4)
C101 C102 H102 119.8
C103 C102 H102 119.8
C104 C103 C102 120.9(4)
C104 C103 C108 120.8(4)
C102 C103 C108 118.3(4)
C103 C104 C105 118.9(4)
C103 C104 H104 120.6
C105 C104 H104 120.6
C104 C105 C106 121.2(4)
C104 C105 C107 120.5(4)
C106 C105 C107 118.3(4)
C105 C106 C101 120.0(4)
C105 C106 H106 120
C101 C106 H106 120
F12 C107 F11 105.4(5)
F12 C107 F13 106.9(4)
F11 C107 F13 105.8(5)
F12 C107 C105 113.1(4)
F11 C107 C105 112.4(4)
F13 C107 C105 112.7(5)
F14 C108 F15 109.4(5)
F14 C108 F16 105.7(4)
F15 C108 F16 105.2(4)
F14 C108 C103 112.7(4)
F15 C108 C103 111.6(4)
F16 C108 C103 111.8(5)
N3 C109 C110 109.5(3)
N3 C109 C101 119.1(3)
C110 C109 C101 131.2(3)
C115 C110 C111 119.7(4)
C115 C110 C109 135.7(4)
C111 C110 C109 104.4(3)
N4 C111 C112 131.3(4)
N4 C111 C110 108.3(3)
C112 C111 C110 120.3(3)
F17 C112 C113 119.3(3)
F17 C112 C111 122.6(3)
C113 C112 C111 118.0(4)
F18 C113 C112 119.9(4)
F18 C113 C114 118.0(4)
C112 C113 C114 122.0(4)
F19 C114 C115 120.6(4)
F19 C114 C113 118.6(4)
C115 C114 C113 120.8(4)
F20 C115 C114 119.7(4)
F20 C115 C110 121.2(4)
C114 C115 C110 119.1(4)
C206 C201 C202 118.7(3)
C206 C201 C209 119.5(3)
C202 C201 C209 121.7(3)
C203 C202 C201 120.4(4)
C203 C202 H202 119.8
C201 C202 H202 119.8
C202 C203 C204 120.7(4)
C202 C203 C207 119.8(4)
C204 C203 C207 119.4(4)
C203 C204 C205 119.3(4)
C203 C204 H204 120.3
C205 C204 H204 120.3
C206 C205 C204 119.9(4)
C206 C205 C208 119.5(4)
C204 C205 C208 120.6(4)
C205 C206 C201 121.0(3)
C205 C206 H206 119.5
C201 C206 H206 119.5
F23 C207 F21 107.9(5)
F23 C207 F22 103.5(5)
F21 C207 F22 103.2(5)
F23 C207 C203 114.0(5)
F21 C207 C203 115.2(4)
F22 C207 C203 111.8(4)
F25 C208 F26 107.4(6)
F25 C208 F24 104.6(5)
F26 C208 F24 104.2(5)
F25 C208 C205 112.8(4)
F26 C208 C205 113.4(4)
F24 C208 C205 113.7(4)
N5 C209 C210 109.6(3)
N5 C209 C201 119.0(3)
C210 C209 C201 131.4(3)
C215 C210 C211 118.9(3)
C215 C210 C209 136.9(3)
C211 C210 C209 104.2(3)
N6 C211 C210 108.4(3)
N6 C211 C212 131.0(3)
C210 C211 C212 120.6(3)
F27 C212 C213 119.3(3)
F27 C212 C211 122.6(3)
C213 C212 C211 118.0(3)
F28 C213 C212 120.1(3)
F28 C213 C214 118.2(3)
C212 C213 C214 121.7(3)
F29 C214 C215 120.8(3)
F29 C214 C213 118.6(3)
C215 C214 C213 120.6(3)
F30 C215 C214 119.8(3)
F30 C215 C210 120.2(3)
C214 C215 C210 119.9(3)
C9 N1 N2 108.5(3)
C9 N1 Tl1 119.4(2)
N2 N1 Tl1 121.5(2)
N1 N2 C11 108.7(3)
N1 N2 B1 121.6(3)
C11 N2 B1 128.0(3)
C109 N3 N4 109.1(3)
C109 N3 Tl1 125.1(2)
N4 N3 Tl1 122.4(2)
C111 N4 N3 108.6(3)
C111 N4 B1 131.0(3)
N3 N4 B1 120.2(3)
C209 N5 N6 108.8(3)
C209 N5 Tl1 124.8(2)
N6 N5 Tl1 117.78(19)
C211 N6 N5 109.0(3)
C211 N6 B1 128.9(3)
N5 N6 B1 121.7(3)
N5 Tl1 N3 69.84(9)
N5 Tl1 N1 75.05(9)
N3 Tl1 N1 69.98(9)
N4 B1 N2 108.3(3)
N4 B1 N6 110.5(3)
N2 B1 N6 109.9(3)
N4 B1 H1 109.4
N2 B1 H1 109.4
N6 B1 H1 109.4

loop_
_geom_bond_atom_site_label_1
_geom_bond_atom_site_label_2
_geom_bond_distance
C1 C2 1.386(5)
C1 C6 1.389(5)
C1 C9 1.466(5)
C2 C3 1.377(5)
C2 H2 0.93
C3 C4 1.375(5)
C3 C8 1.502(6)
C4 C5 1.384(5)
C4 H4 0.93
C5 C6 1.387(5)
C5 C7 1.479(6)
C6 H6 0.93
C7 F2 1.233(6)
C7 F3 1.251(6)
C7 F1 1.297(6)
C8 F4 1.311(6)
C8 F5 1.314(6)
C8 F6 1.325(5)
C9 N1 1.329(4)
C9 C10 1.413(5)
C10 C11 1.387(5)
C10 C15 1.399(5)
C11 N2 1.363(4)
C11 C12 1.404(5)
C12 F7 1.323(4)
C12 C13 1.356(5)
C13 F8 1.338(4)
C13 C14 1.394(6)
C14 F9 1.343(4)
C14 C15 1.346(5)
C15 F10 1.339(4)
C101 C102 1.382(5)
C101 C106 1.394(5)
C101 C109 1.463(5)
C102 C103 1.385(5)
C102 H102 0.93
C103 C104 1.370(6)
C103 C108 1.494(6)
C104 C105 1.371(6)
C104 H104 0.93
C105 C106 1.377(6)
C105 C107 1.496(6)
C106 H106 0.93
C107 F12 1.301(6)
C107 F11 1.302(6)
C107 F13 1.315(6)
C108 F14 1.299(5)
C108 F15 1.306(6)
C108 F16 1.328(6)
C109 N3 1.323(5)
C109 C110 1.417(5)
C110 C115 1.391(5)
C110 C111 1.405(6)
C111 N4 1.360(4)
C111 C112 1.400(5)
C112 F17 1.333(5)
C112 C113 1.354(6)
C113 F18 1.340(4)
C113 C114 1.387(7)
C114 F19 1.348(4)
C114 C115 1.357(6)
C115 F20 1.339(5)
C201 C206 1.380(5)
C201 C202 1.383(5)
C201 C209 1.469(5)
C202 C203 1.374(5)
C202 H202 0.93
C203 C204 1.377(6)
C203 C207 1.489(6)
C204 C205 1.380(6)
C204 H204 0.93
C205 C206 1.378(5)
C205 C208 1.491(6)
C206 H206 0.93
C207 F23 1.251(6)
C207 F21 1.278(6)
C207 F22 1.312(7)
C208 F25 1.254(6)
C208 F26 1.281(6)
C208 F24 1.293(5)
C209 N5 1.322(4)
C209 C210 1.419(5)
C210 C215 1.401(5)
C210 C211 1.403(5)
C211 N6 1.354(4)
C211 C212 1.403(5)
C212 F27 1.326(4)
C212 C213 1.355(5)
C213 F28 1.334(4)
C213 C214 1.399(5)
C214 F29 1.343(4)
C214 C215 1.343(5)
C215 F30 1.341(4)
N1 N2 1.358(4)
N1 Tl1 2.653(3)
N2 B1 1.541(5)
N3 N4 1.363(4)
N3 Tl1 2.648(3)
N4 B1 1.535(5)
N5 N6 1.358(4)
N5 Tl1 2.645(3)
N6 B1 1.550(5)
B1 H1 0.98
